data_2221292
loop_
_publ_author_name
'Zhang, Kou-Lin'
'Xie, Qiu-Lan'
'Ng, Seik Weng'

_publ_section_title
<i>trans</i>,<i>trans</i>,<i>trans</i>-Diaquabis(nicotinamide-\k<i>N</i>)bis(2-nitrobenzoato-\k<i>O</i>)copper(II)
_journal_coeditor_code BT2894
_journal_issue 4
_journal_name_full 'Acta Crystallographica Section E'
_journal_page_first m427
_journal_page_last m428
_journal_paper_doi 10.1107/S1600536809007995
_journal_volume 65
_journal_year 2009
_chemical_formula_iupac '[Cu (C7 H4 N O4)2 (C6 H6 N2 O)2 (H2 O)2]'
_chemical_formula_moiety 'C26 H24 Cu N6 O12'
_chemical_formula_sum 'C26 H24 Cu N6 O12'
_chemical_formula_weight 676.05
_chemical_name_systematic
;
<i>trans</i>,<i>trans</i>,<i>trans</i>-Diaquabis(nicotinamide-
\k<i>N</i>)bis(2-nitrobenzoato-\k<i>O</i>)copper(II)
;
_space_group_IT_number 14
_symmetry_cell_setting monoclinic
_symmetry_space_group_name_Hall '-P 2yn'
_symmetry_space_group_name_H-M 'P 1 21/n 1'
_atom_sites_solution_hydrogens geom
_atom_sites_solution_primary direct
_atom_sites_solution_secondary difmap
_audit_creation_method SHELXL-97
_cell_angle_alpha 90.00
_cell_angle_beta 104.012(2)
_cell_angle_gamma 90.00
_cell_formula_units_Z 2
_cell_length_a 7.9582(3)
_cell_length_b 18.7044(6)
_cell_length_c 9.8573(2)
_cell_measurement_reflns_used 3858
_cell_measurement_temperature 295(2)
_cell_measurement_theta_max 25.0
_cell_measurement_theta_min 2.2
_cell_volume 1423.63(8)
_computing_cell_refinement 'SAINT (Bruker, 2000)'
_computing_data_collection 'SMART (Bruker, 2000)'
_computing_data_reduction 'SAINT (Bruker, 2000)'
_computing_molecular_graphics 'X-SEED (Barbour, 2001)'
_computing_publication_material 'publCIF (Westrip, 2009)'
_computing_structure_refinement 'SHELXL97 (Sheldrick, 2008)'
_computing_structure_solution 'SHELXS97 (Sheldrick, 2008)'
_diffrn_ambient_temperature 295(2)
_diffrn_measured_fraction_theta_full 0.997
_diffrn_measured_fraction_theta_max 0.997
_diffrn_measurement_device_type 'Bruker SMART area-detector'
_diffrn_measurement_method '\f and \w'
_diffrn_radiation_monochromator graphite
_diffrn_radiation_source 'medium-focus sealed tube'
_diffrn_radiation_type MoK\a
_diffrn_radiation_wavelength 0.71073
_diffrn_reflns_av_R_equivalents 0.0363
_diffrn_reflns_av_sigmaI/netI 0.0370
_diffrn_reflns_limit_h_max 9
_diffrn_reflns_limit_h_min -9
_diffrn_reflns_limit_k_max 22
_diffrn_reflns_limit_k_min -14
_diffrn_reflns_limit_l_max 11
_diffrn_reflns_limit_l_min -11
_diffrn_reflns_number 7295
_diffrn_reflns_theta_full 25.02
_diffrn_reflns_theta_max 25.02
_diffrn_reflns_theta_min 2.18
_diffrn_standards_decay_% 0
_diffrn_standards_interval_count 0
_diffrn_standards_interval_time 0
_diffrn_standards_number 0
_exptl_absorpt_coefficient_mu 0.843
_exptl_absorpt_correction_T_max 0.877
_exptl_absorpt_correction_T_min 0.557
_exptl_absorpt_correction_type multi-scan
_exptl_absorpt_process_details '(SADABS; Sheldrick, 1996)'
_exptl_crystal_colour Blue
_exptl_crystal_density_diffrn 1.577
_exptl_crystal_density_method 'not measured'
_exptl_crystal_description Block
_exptl_crystal_F_000 694
_exptl_crystal_size_max 0.45
_exptl_crystal_size_mid 0.20
_exptl_crystal_size_min 0.16
_refine_diff_density_max 0.314
_refine_diff_density_min -0.461
_refine_ls_extinction_method none
_refine_ls_goodness_of_fit_ref 1.122
_refine_ls_hydrogen_treatment mixed
_refine_ls_matrix_type full
_refine_ls_number_parameters 229
_refine_ls_number_reflns 2507
_refine_ls_number_restraints 4
_refine_ls_restrained_S_all 1.121
_refine_ls_R_factor_all 0.0645
_refine_ls_R_factor_gt 0.0483
_refine_ls_shift/su_max 0.001
_refine_ls_shift/su_mean 0.001
_refine_ls_structure_factor_coef Fsqd
_refine_ls_weighting_details 'calc w=1/[\s^2^(Fo^2^)+(0.0395P)^2^+1.8061P] where P=(Fo^2^+2Fc^2^)/3'
_refine_ls_weighting_scheme calc
_refine_ls_wR_factor_gt 0.1035
_refine_ls_wR_factor_ref 0.1106
_reflns_number_gt 2069
_reflns_number_total 2507
_reflns_threshold_expression I>2\s(I)
_cod_data_source_file bt2894.cif
_cod_data_source_block I
_cod_depositor_comments
;
The following automatic conversions were performed:
'_symmetry_cell_setting' value 'Monoclinic' changed to 'monoclinic'
according to '/home/saulius/struct/CIF-dictionaries/cif_core.dic'
dictionary named 'cif_core.dic' version 2.4.1 from
2010-06-29.

'_exptl_absorpt_correction_type' value 'Multi-scan' changed
to 'multi-scan' according to
'/home/saulius/struct/CIF-dictionaries/cif_core.dic' dictionary named
'cif_core.dic' version 2.4.1 from 2010-06-29.

Automatic conversion script
Id: cif_fix_enum 1527 2010-12-29 10:47:43Z saulius 

The following automatic conversions were performed:

'_symmetry_cell_setting' value 'Monoclinic' changed to 'monoclinic'
according to /home/saulius/struct/CIF-dictionaries/cif_core.dic
dictionary named 'cif_core.dic' version 2.4.1 from
2010-06-29.

'_exptl_absorpt_correction_type' value 'Multi-scan'
changed to 'multi-scan' according to
/home/saulius/struct/CIF-dictionaries/cif_core.dic dictionary named
'cif_core.dic' version 2.4.1 from 2010-06-29.

Automatic conversion script
Id: cif_fix_values 1715 2011-07-08 13:25:40Z adriana 
;
_cod_original_sg_symbol_H-M 'P 21/n'
_cod_database_code 2221292
_cod_database_fobs_code 2221292

loop_
_symmetry_equiv_pos_as_xyz
'x, y, z'
'-x+1/2, y+1/2, -z+1/2'
'-x, -y, -z'
'x-1/2, -y-1/2, z-1/2'

loop_
_atom_site_type_symbol
_atom_site_label
_atom_site_fract_x
_atom_site_fract_y
_atom_site_fract_z
_atom_site_U_iso_or_equiv
_atom_site_adp_type
_atom_site_calc_flag
_atom_site_refinement_flags
_atom_site_occupancy
_atom_site_disorder_assembly
_atom_site_disorder_group
Cu Cu1 0.5000 0.5000 0.5000 0.02960(19) Uani d S 1 . .
O O1 0.6141(3) 0.41263(12) 0.4483(2) 0.0329(5) Uani d . 1 . .
O O2 0.3896(3) 0.37179(15) 0.2856(3) 0.0531(7) Uani d . 1 . .
O O3 0.3215(5) 0.2416(3) 0.0916(5) 0.1123(16) Uani d . 1 . .
O O4 0.3942(5) 0.2153(2) 0.3108(5) 0.1137(16) Uani d . 1 . .
O O5 0.0632(4) 0.49124(18) 0.8331(3) 0.0642(9) Uani d . 1 . .
O O1W 0.8082(4) 0.54476(16) 0.5876(3) 0.0493(7) Uani d D 1 . .
H H11 0.772(6) 0.5753(19) 0.637(4) 0.067(15) Uiso d D 1 . .
H H12 0.883(5) 0.522(2) 0.647(4) 0.073(16) Uiso d D 1 . .
N N1 0.4256(5) 0.2375(2) 0.2043(5) 0.0624(10) Uani d . 1 . .
N N2 0.4917(3) 0.45491(14) 0.6829(3) 0.0290(6) Uani d . 1 . .
N N3 0.1614(5) 0.4274(2) 1.0283(3) 0.0539(9) Uani d D 1 . .
H H31 0.081(4) 0.442(2) 1.065(4) 0.069(14) Uiso d D 1 . .
H H32 0.241(4) 0.403(2) 1.082(4) 0.075(16) Uiso d D 1 . .
C C1 0.6639(4) 0.32322(17) 0.2924(3) 0.0297(7) Uani d . 1 . .
C C2 0.6033(5) 0.26281(19) 0.2137(4) 0.0372(8) Uani d . 1 . .
C C3 0.7038(6) 0.2231(2) 0.1461(4) 0.0496(10) Uani d . 1 . .
H H3 0.6578 0.1835 0.0929 0.057(12) Uiso calc R 1 . .
C C4 0.8740(6) 0.2428(2) 0.1585(4) 0.0552(11) Uani d . 1 . .
H H4 0.9433 0.2170 0.1125 0.065(13) Uiso calc R 1 . .
C C5 0.9406(5) 0.3009(2) 0.2392(4) 0.0503(10) Uani d . 1 . .
H H5 1.0561 0.3135 0.2495 0.067(14) Uiso calc R 1 . .
C C6 0.8366(4) 0.3409(2) 0.3053(4) 0.0395(8) Uani d . 1 . .
H H6 0.8834 0.3801 0.3591 0.038(10) Uiso calc R 1 . .
C C7 0.5449(4) 0.37176(17) 0.3480(3) 0.0289(7) Uani d . 1 . .
C C8 0.3508(4) 0.46333(17) 0.7327(3) 0.0306(7) Uani d . 1 . .
H H8 0.2571 0.4882 0.6785 0.029(9) Uiso calc R 1 . .
C C9 0.3378(4) 0.43678(18) 0.8613(3) 0.0304(7) Uani d . 1 . .
C C10 0.4781(5) 0.3999(2) 0.9403(4) 0.0434(9) Uani d . 1 . .
H H10 0.4747 0.3819 1.0276 0.048(11) Uiso calc R 1 . .
C C11 0.6240(5) 0.3899(2) 0.8889(4) 0.0461(10) Uani d . 1 . .
H H11A 0.7186 0.3644 0.9402 0.062(13) Uiso calc R 1 . .
C C12 0.6259(4) 0.41833(19) 0.7608(4) 0.0364(8) Uani d . 1 . .
H H12A 0.7241 0.4120 0.7268 0.032(9) Uiso calc R 1 . .
C C13 0.1760(5) 0.4530(2) 0.9067(4) 0.0419(9) Uani d . 1 . .

loop_
_atom_site_aniso_label
_atom_site_aniso_U_11
_atom_site_aniso_U_22
_atom_site_aniso_U_33
_atom_site_aniso_U_12
_atom_site_aniso_U_13
_atom_site_aniso_U_23
Cu1 0.0375(3) 0.0296(3) 0.0256(3) 0.0041(3) 0.0153(2) 0.0014(2)
O1 0.0378(13) 0.0332(12) 0.0292(12) 0.0057(10) 0.0110(10) -0.0034(10)
O2 0.0318(14) 0.0677(19) 0.0557(17) 0.0093(13) 0.0028(12) -0.0203(14)
O3 0.061(2) 0.178(5) 0.091(3) -0.027(3) 0.006(2) -0.071(3)
O4 0.094(3) 0.118(4) 0.140(4) -0.030(3) 0.049(3) 0.048(3)
O5 0.0489(16) 0.107(3) 0.0436(15) 0.0375(17) 0.0254(13) 0.0285(16)
O1W 0.0454(16) 0.0586(19) 0.0407(16) 0.0032(14) 0.0045(13) -0.0056(14)
N1 0.060(2) 0.051(2) 0.079(3) -0.0141(19) 0.023(2) -0.022(2)
N2 0.0302(14) 0.0338(15) 0.0250(14) 0.0037(12) 0.0104(11) -0.0004(12)
N3 0.046(2) 0.084(3) 0.039(2) 0.020(2) 0.0237(17) 0.0225(18)
C1 0.0332(18) 0.0310(17) 0.0259(17) 0.0033(14) 0.0089(14) 0.0021(14)
C2 0.040(2) 0.0354(19) 0.037(2) 0.0021(16) 0.0110(16) 0.0003(16)
C3 0.066(3) 0.037(2) 0.046(2) 0.007(2) 0.014(2) -0.0094(18)
C4 0.069(3) 0.054(3) 0.050(3) 0.025(2) 0.027(2) 0.003(2)
C5 0.041(2) 0.052(2) 0.062(3) 0.0077(19) 0.0224(19) 0.005(2)
C6 0.036(2) 0.037(2) 0.045(2) 0.0019(16) 0.0094(16) -0.0030(17)
C7 0.0341(18) 0.0287(17) 0.0254(17) 0.0025(14) 0.0104(14) 0.0028(14)
C8 0.0326(18) 0.0327(18) 0.0270(17) 0.0055(15) 0.0082(14) 0.0006(14)
C9 0.0335(18) 0.0333(18) 0.0269(17) 0.0033(14) 0.0123(14) 0.0022(14)
C10 0.050(2) 0.054(2) 0.0303(18) 0.0127(19) 0.0168(17) 0.0124(17)
C11 0.043(2) 0.056(2) 0.042(2) 0.0189(19) 0.0159(18) 0.0153(18)
C12 0.0342(19) 0.041(2) 0.038(2) 0.0087(16) 0.0168(16) 0.0057(16)
C13 0.042(2) 0.053(2) 0.0347(19) 0.0079(18) 0.0167(17) 0.0081(17)

loop_
_atom_type_symbol
_atom_type_description
_atom_type_scat_dispersion_real
_atom_type_scat_dispersion_imag
_atom_type_scat_source
C C 0.0033 0.0016 'International Tables Vol C Tables 4.2.6.8 and 6.1.1.4'
H H 0.0000 0.0000 'International Tables Vol C Tables 4.2.6.8 and 6.1.1.4'
N N 0.0061 0.0033 'International Tables Vol C Tables 4.2.6.8 and 6.1.1.4'
O O 0.0106 0.0060 'International Tables Vol C Tables 4.2.6.8 and 6.1.1.4'
Cu Cu 0.3201 1.2651 'International Tables Vol C Tables 4.2.6.8 and 6.1.1.4'

loop_
_geom_angle_atom_site_label_1
_geom_angle_atom_site_label_2
_geom_angle_atom_site_label_3
_geom_angle_site_symmetry_1
_geom_angle_site_symmetry_3
_geom_angle
_geom_angle_publ_flag
O1 Cu1 O1 3_666 . 180.0000(10) ?
O1 Cu1 N2 3_666 3_666 90.07(10) ?
O1 Cu1 N2 . 3_666 89.93(10) ?
O1 Cu1 N2 3_666 . 89.93(10) ?
O1 Cu1 N2 . . 90.07(10) ?
N2 Cu1 N2 3_666 . 180.00(14) ?
O1 Cu1 O1W 3_666 . 96.04(9) ?
O1 Cu1 O1W . . 83.96(9) ?
N2 Cu1 O1W 3_666 . 85.84(10) ?
N2 Cu1 O1W . . 94.16(10) ?
C7 O1 Cu1 . . 123.7(2) ?
Cu1 O1W H11 . . 89(3) ?
Cu1 O1W H12 . . 122(3) ?
H11 O1W H12 . . 103(4) ?
O4 N1 O3 . . 125.1(4) ?
O4 N1 C2 . . 116.9(4) ?
O3 N1 C2 . . 117.9(4) ?
C8 N2 C12 . . 118.1(3) ?
C8 N2 Cu1 . . 119.6(2) ?
C12 N2 Cu1 . . 122.3(2) ?
C13 N3 H31 . . 120(3) ?
C13 N3 H32 . . 123(3) ?
H31 N3 H32 . . 115(4) ?
C2 C1 C6 . . 116.5(3) ?
C2 C1 C7 . . 122.0(3) ?
C6 C1 C7 . . 121.2(3) ?
C3 C2 C1 . . 123.1(3) ?
C3 C2 N1 . . 117.2(3) ?
C1 C2 N1 . . 119.7(3) ?
C2 C3 C4 . . 119.0(4) ?
C2 C3 H3 . . 120.5 ?
C4 C3 H3 . . 120.5 ?
C5 C4 C3 . . 119.7(4) ?
C5 C4 H4 . . 120.1 ?
C3 C4 H4 . . 120.1 ?
C4 C5 C6 . . 120.4(4) ?
C4 C5 H5 . . 119.8 ?
C6 C5 H5 . . 119.8 ?
C5 C6 C1 . . 121.2(4) ?
C5 C6 H6 . . 119.4 ?
C1 C6 H6 . . 119.4 ?
O2 C7 O1 . . 125.5(3) ?
O2 C7 C1 . . 117.3(3) ?
O1 C7 C1 . . 117.1(3) ?
N2 C8 C9 . . 123.2(3) ?
N2 C8 H8 . . 118.4 ?
C9 C8 H8 . . 118.4 ?
C10 C9 C8 . . 117.7(3) ?
C10 C9 C13 . . 124.8(3) ?
C8 C9 C13 . . 117.5(3) ?
C9 C10 C11 . . 119.7(3) ?
C9 C10 H10 . . 120.2 ?
C11 C10 H10 . . 120.2 ?
C12 C11 C10 . . 118.7(3) ?
C12 C11 H11A . . 120.7 ?
C10 C11 H11A . . 120.7 ?
N2 C12 C11 . . 122.6(3) ?
N2 C12 H12A . . 118.7 ?
C11 C12 H12A . . 118.7 ?
O5 C13 N3 . . 122.1(3) ?
O5 C13 C9 . . 119.9(3) ?
N3 C13 C9 . . 118.0(3) ?

loop_
_geom_bond_atom_site_label_1
_geom_bond_atom_site_label_2
_geom_bond_site_symmetry_2
_geom_bond_distance
_geom_bond_publ_flag
Cu1 O1 3_666 1.995(2) ?
Cu1 O1 . 1.995(2) yes
Cu1 N2 3_666 2.006(3) ?
Cu1 N2 . 2.006(3) yes
Cu1 O1<i>w</i> . 2.537(3) yes
O1 C7 . 1.266(4) ?
O2 C7 . 1.240(4) ?
O3 N1 . 1.216(5) ?
O4 N1 . 1.210(5) ?
O5 C13 . 1.237(4) ?
O1W H11 . 0.85(4) ?
O1W H12 . 0.85(4) ?
N1 C2 . 1.472(5) ?
N2 C8 . 1.337(4) ?
N2 C12 . 1.342(4) ?
N3 C13 . 1.322(5) ?
N3 H31 . 0.85(4) ?
N3 H32 . 0.85(4) ?
C1 C2 . 1.389(5) ?
C1 C6 . 1.389(5) ?
C1 C7 . 1.507(4) ?
C2 C3 . 1.377(5) ?
C3 C4 . 1.380(6) ?
C3 H3 . 0.9300 ?
C4 C5 . 1.375(6) ?
C4 H4 . 0.9300 ?
C5 C6 . 1.389(5) ?
C5 H5 . 0.9300 ?
C6 H6 . 0.9300 ?
C8 C9 . 1.389(4) ?
C8 H8 . 0.9300 ?
C9 C10 . 1.381(5) ?
C9 C13 . 1.493(5) ?
C10 C11 . 1.387(5) ?
C10 H10 . 0.9300 ?
C11 C12 . 1.374(5) ?
C11 H11A . 0.9300 ?
C12 H12A . 0.9300 ?

loop_
_geom_hbond_atom_site_label_D
_geom_hbond_atom_site_label_H
_geom_hbond_atom_site_label_A
_geom_hbond_site_symmetry_A
_geom_hbond_distance_DH
_geom_hbond_distance_HA
_geom_hbond_distance_DA
_geom_hbond_angle_DHA
_geom_hbond_publ_flag
O1w H11 O2 3_666 0.85(4) 1.92(2) 2.726(4) 159(4) yes
O1w H12 O5 1_655 0.85(4) 2.11(2) 2.934(2) 165(3) yes
N3 H32 O2 1_556 0.85(4) 2.15(2) 2.929(4) 152(4) yes
N3 H31 O5 3_567 0.85(4) 2.11(2) 2.926(4) 161(4) yes

loop_
_geom_torsion_atom_site_label_1
_geom_torsion_atom_site_label_2
_geom_torsion_atom_site_label_3
_geom_torsion_atom_site_label_4
_geom_torsion_site_symmetry_1
_geom_torsion_site_symmetry_2
_geom_torsion_site_symmetry_3
_geom_torsion_site_symmetry_4
_geom_torsion
_geom_torsion_publ_flag
N2 Cu1 O1 C7 3_666 . . . -65.5(2) ?
N2 Cu1 O1 C7 . . . . 114.5(2) ?
O1W Cu1 O1 C7 . . . . -151.3(2) ?
O1 Cu1 N2 C8 3_666 . . . 40.3(2) ?
O1 Cu1 N2 C8 . . . . -139.7(2) ?
O1W Cu1 N2 C8 . . . . 136.3(2) ?
O1 Cu1 N2 C12 3_666 . . . -137.2(3) ?
O1 Cu1 N2 C12 . . . . 42.8(3) ?
O1W Cu1 N2 C12 . . . . -41.1(3) ?
C6 C1 C2 C3 . . . . -2.6(5) ?
C7 C1 C2 C3 . . . . 171.0(3) ?
C6 C1 C2 N1 . . . . 175.3(3) ?
C7 C1 C2 N1 . . . . -11.1(5) ?
O4 N1 C2 C3 . . . . 111.8(5) ?
O3 N1 C2 C3 . . . . -69.5(5) ?
O4 N1 C2 C1 . . . . -66.2(5) ?
O3 N1 C2 C1 . . . . 112.5(4) ?
C1 C2 C3 C4 . . . . 1.3(6) ?
N1 C2 C3 C4 . . . . -176.6(4) ?
C2 C3 C4 C5 . . . . 0.9(6) ?
C3 C4 C5 C6 . . . . -1.6(6) ?
C4 C5 C6 C1 . . . . 0.3(6) ?
C2 C1 C6 C5 . . . . 1.7(5) ?
C7 C1 C6 C5 . . . . -171.9(3) ?
Cu1 O1 C7 O2 . . . . -14.1(5) ?
Cu1 O1 C7 C1 . . . . 160.6(2) ?
C2 C1 C7 O2 . . . . -24.1(5) ?
C6 C1 C7 O2 . . . . 149.2(3) ?
C2 C1 C7 O1 . . . . 160.7(3) ?
C6 C1 C7 O1 . . . . -26.0(4) ?
C12 N2 C8 C9 . . . . 0.7(5) ?
Cu1 N2 C8 C9 . . . . -176.9(2) ?
N2 C8 C9 C10 . . . . -0.1(5) ?
N2 C8 C9 C13 . . . . 177.3(3) ?
C8 C9 C10 C11 . . . . -0.8(6) ?
C13 C9 C10 C11 . . . . -178.0(4) ?
C9 C10 C11 C12 . . . . 1.2(6) ?
C8 N2 C12 C11 . . . . -0.4(5) ?
Cu1 N2 C12 C11 . . . . 177.2(3) ?
C10 C11 C12 N2 . . . . -0.6(6) ?
C10 C9 C13 O5 . . . . 174.3(4) ?
C8 C9 C13 O5 . . . . -2.9(5) ?
C10 C9 C13 N3 . . . . -3.5(6) ?
C8 C9 C13 N3 . . . . 179.3(4) ?
